data_2237990
loop_
_publ_author_name
'Geiger, David K.'
'Parsons, Dylan E.'

_publ_section_title
;
 An orthorhombic polymorph of 3,4-diaminobenzonitrile
;
_journal_coeditor_code QK2056
_journal_issue 5
_journal_name_full 'Acta Crystallographica Section E'
_journal_page_first o658
_journal_paper_doi 10.1107/S1600536813008489
_journal_volume 69
_journal_year 2013
_chemical_formula_iupac 'C7 H7 N3'
_chemical_formula_moiety 'C7 H7 N3'
_chemical_formula_sum 'C7 H7 N3'
_chemical_formula_weight 133.16
_chemical_name_common 3,4-diaminobenzonitrile
_chemical_name_systematic
;
3,4-Diaminobenzonitrile
;
_space_group_IT_number 29
_space_group_name_Hall 'P 2c -2ac'
_symmetry_cell_setting orthorhombic
_symmetry_space_group_name_Hall 'P 2c -2ac'
_symmetry_space_group_name_H-M 'P c a 21'
_atom_sites_solution_hydrogens geom
_atom_sites_solution_primary direct
_atom_sites_solution_secondary difmap
_audit_creation_method SHELXL-97
_cell_angle_alpha 90.00
_cell_angle_beta 90.00
_cell_angle_gamma 90.00
_cell_formula_units_Z 4
_cell_length_a 17.425(3)
_cell_length_b 4.5225(8)
_cell_length_c 8.6167(16)
_cell_measurement_reflns_used 1493
_cell_measurement_temperature 200(2)
_cell_measurement_theta_max 24.87
_cell_measurement_theta_min 3.32
_cell_volume 679.0(2)
_computing_cell_refinement 'SAINT (Bruker, 2010)'
_computing_data_collection 'APEX2 (Bruker, 2010)'
_computing_data_reduction 'SAINT (Bruker, 2010)'
_computing_molecular_graphics 'XSHELL (Bruker, 2010) and Mercury (Macrae <i>et al.</i>, 2008)'
_computing_publication_material 'publCIF (Westrip, 2010)'
_computing_structure_refinement 'SHELXL97 (Sheldrick, 2008)'
_computing_structure_solution 'SHELXS97 (Sheldrick, 2008)'
_diffrn_ambient_temperature 200(2)
_diffrn_detector_area_resol_mean 8.33
_diffrn_measured_fraction_theta_full 0.998
_diffrn_measured_fraction_theta_max 0.998
_diffrn_measurement_device_type 'Bruker SMART X2S CCD'
_diffrn_measurement_method '\w scans'
_diffrn_radiation_monochromator graphite
_diffrn_radiation_source 'fine-focus sealed tube'
_diffrn_radiation_type MoK\a
_diffrn_radiation_wavelength 0.71073
_diffrn_reflns_av_R_equivalents 0.0295
_diffrn_reflns_av_sigmaI/netI 0.0195
_diffrn_reflns_limit_h_max 12
_diffrn_reflns_limit_h_min -20
_diffrn_reflns_limit_k_max 5
_diffrn_reflns_limit_k_min -5
_diffrn_reflns_limit_l_max 10
_diffrn_reflns_limit_l_min -10
_diffrn_reflns_number 3295
_diffrn_reflns_theta_full 25.07
_diffrn_reflns_theta_max 25.07
_diffrn_reflns_theta_min 3.33
_exptl_absorpt_coefficient_mu 0.085
_exptl_absorpt_correction_T_max 0.98
_exptl_absorpt_correction_T_min 0.84
_exptl_absorpt_correction_type multi-scan
_exptl_absorpt_process_details '(SADABS; Bruker, 2010)'
_exptl_crystal_colour colourless
_exptl_crystal_density_diffrn 1.302
_exptl_crystal_density_method 'not measured'
_exptl_crystal_description pyramidal
_exptl_crystal_F_000 280
_exptl_crystal_size_max 0.60
_exptl_crystal_size_mid 0.30
_exptl_crystal_size_min 0.30
_refine_diff_density_max 0.094
_refine_diff_density_min -0.143
_refine_ls_extinction_method none
_refine_ls_goodness_of_fit_ref 1.083
_refine_ls_hydrogen_treatment mixed
_refine_ls_matrix_type full
_refine_ls_number_parameters 103
_refine_ls_number_reflns 652
_refine_ls_number_restraints 1
_refine_ls_restrained_S_all 1.084
_refine_ls_R_factor_all 0.0334
_refine_ls_R_factor_gt 0.0303
_refine_ls_shift/su_max 0.000
_refine_ls_shift/su_mean 0.000
_refine_ls_structure_factor_coef Fsqd
_refine_ls_weighting_details 'calc w=1/[\s^2^(Fo^2^)+(0.0563P)^2^+0.0095P] where P=(Fo^2^+2Fc^2^)/3'
_refine_ls_weighting_scheme calc
_refine_ls_wR_factor_gt 0.0785
_refine_ls_wR_factor_ref 0.0805
_reflns_number_gt 598
_reflns_number_total 652
_reflns_threshold_expression I>2sigma(I)
_cod_data_source_file qk2056.cif
_cod_data_source_block I
_cod_database_code 2237990
_cod_database_fobs_code 2237990

loop_
_symmetry_equiv_pos_as_xyz
'x, y, z'
'-x, -y, z+1/2'
'-x+1/2, y, z+1/2'
'x+1/2, -y, z'

loop_
_atom_site_type_symbol
_atom_site_label
_atom_site_fract_x
_atom_site_fract_y
_atom_site_fract_z
_atom_site_U_iso_or_equiv
_atom_site_adp_type
_atom_site_calc_flag
_atom_site_refinement_flags
_atom_site_occupancy
_atom_site_symmetry_multiplicity
N N1 0.50605(11) 0.0476(4) 0.6680(3) 0.0412(5) Uani d . 1 1
H H1A 0.5442(16) 0.085(5) 0.737(4) 0.062 Uiso d . 1 1
H H1B 0.5095(15) -0.112(6) 0.602(4) 0.062 Uiso d . 1 1
N N2 0.47588(10) 0.4365(4) 0.9148(2) 0.0373(4) Uani d . 1 1
H H2A 0.5230(17) 0.459(5) 0.861(4) 0.056 Uiso d . 1 1
H H2B 0.4617(15) 0.591(6) 0.972(4) 0.056 Uiso d . 1 1
N N3 0.14367(11) 0.5278(5) 0.7794(3) 0.0640(7) Uani d . 1 1
C C1 0.43184(9) 0.1346(4) 0.6990(2) 0.0327(5) Uani d . 1 1
C C2 0.41581(10) 0.3421(4) 0.8177(2) 0.0317(5) Uani d . 1 1
C C3 0.34103(10) 0.4346(4) 0.8399(3) 0.0354(5) Uani d . 1 1
H H3 0.3300 0.5737 0.9194 0.043 Uiso calc R 1 1
C C4 0.28135(10) 0.3268(4) 0.7471(2) 0.0381(5) Uani d . 1 1
C C5 0.29684(10) 0.1223(5) 0.6311(3) 0.0409(5) Uani d . 1 1
H H5 0.2565 0.0481 0.5680 0.049 Uiso calc R 1 1
C C6 0.37141(12) 0.0272(4) 0.6082(3) 0.0397(5) Uani d . 1 1
H H6 0.3818 -0.1138 0.5292 0.048 Uiso calc R 1 1
C C7 0.20493(12) 0.4373(5) 0.7670(3) 0.0461(6) Uani d . 1 1

loop_
_atom_site_aniso_label
_atom_site_aniso_U_11
_atom_site_aniso_U_22
_atom_site_aniso_U_33
_atom_site_aniso_U_12
_atom_site_aniso_U_13
_atom_site_aniso_U_23
N1 0.0276(8) 0.0464(12) 0.0496(12) 0.0045(7) 0.0001(8) -0.0074(9)
N2 0.0280(9) 0.0437(10) 0.0402(10) -0.0004(7) -0.0032(8) -0.0026(9)
N3 0.0318(10) 0.1012(17) 0.0592(14) 0.0168(9) 0.0022(10) 0.0077(13)
C1 0.0264(9) 0.0338(9) 0.0378(12) -0.0003(7) 0.0017(8) 0.0061(9)
C2 0.0266(8) 0.0356(10) 0.0329(11) -0.0004(7) -0.0006(8) 0.0070(8)
C3 0.0300(9) 0.0424(11) 0.0338(11) 0.0046(8) 0.0028(9) 0.0049(10)
C4 0.0265(9) 0.0503(13) 0.0375(12) 0.0044(8) 0.0010(9) 0.0125(10)
C5 0.0290(10) 0.0517(12) 0.0418(13) -0.0043(8) -0.0038(10) 0.0077(11)
C6 0.0354(11) 0.0431(11) 0.0408(12) -0.0012(8) 0.0004(10) -0.0021(10)
C7 0.0323(11) 0.0666(14) 0.0393(13) 0.0045(9) 0.0013(10) 0.0087(11)

loop_
_atom_type_symbol
_atom_type_description
_atom_type_scat_dispersion_real
_atom_type_scat_dispersion_imag
_atom_type_scat_source
C C 0.0033 0.0016 'International Tables Vol C Tables 4.2.6.8 and 6.1.1.4'
H H 0.0000 0.0000 'International Tables Vol C Tables 4.2.6.8 and 6.1.1.4'
N N 0.0061 0.0033 'International Tables Vol C Tables 4.2.6.8 and 6.1.1.4'

loop_
_geom_angle_atom_site_label_1
_geom_angle_atom_site_label_2
_geom_angle_atom_site_label_3
_geom_angle
C1 N1 H1A 120.5(19)
C1 N1 H1B 113.8(16)
H1A N1 H1B 120(2)
C2 N2 H2A 112.7(19)
C2 N2 H2B 111.3(17)
H2A N2 H2B 115(3)
N1 C1 C6 120.0(2)
N1 C1 C2 120.94(17)
C6 C1 C2 119.04(17)
C3 C2 N2 121.9(2)
C3 C2 C1 119.10(17)
N2 C2 C1 118.95(17)
C2 C3 C4 121.1(2)
C2 C3 H3 119.5
C4 C3 H3 119.5
C5 C4 C3 119.93(16)
C5 C4 C7 119.96(18)
C3 C4 C7 120.1(2)
C6 C5 C4 119.51(19)
C6 C5 H5 120.2
C4 C5 H5 120.2
C5 C6 C1 121.3(2)
C5 C6 H6 119.3
C1 C6 H6 119.3
N3 C7 C4 178.4(3)

loop_
_geom_bond_atom_site_label_1
_geom_bond_atom_site_label_2
_geom_bond_distance
N1 C1 1.378(3)
N1 H1A 0.91(3)
N1 H1B 0.92(3)
N2 C2 1.406(3)
N2 H2A 0.95(3)
N2 H2B 0.89(3)
N3 C7 1.148(3)
C1 C6 1.399(3)
C1 C2 1.416(3)
C2 C3 1.382(3)
C3 C4 1.399(3)
C3 H3 0.9500
C4 C5 1.388(3)
C4 C7 1.433(3)
C5 C6 1.383(3)
C5 H5 0.9500
C6 H6 0.9500

loop_
_geom_hbond_atom_site_label_D
_geom_hbond_atom_site_label_H
_geom_hbond_atom_site_label_A
_geom_hbond_site_symmetry_A
_geom_hbond_distance_DH
_geom_hbond_distance_HA
_geom_hbond_distance_DA
_geom_hbond_angle_DHA
N1 H1A N3 4_565 0.91(3) 2.49(3) 3.218(3) 138(2)
N1 H1B N2 2_654 0.92(3) 2.20(3) 3.107(3) 170(3)
N2 H2A N3 4_565 0.95(3) 2.22(3) 3.152(3) 168(3)
N2 H2B N1 2_665 0.89(3) 2.41(3) 3.210(3) 149(2)
